data_7225350
loop_
_publ_author_name
'Mohammad, Akbar'
'MISHRA, VEENU'
'Chandra, Prakash'
'Shaikh, Mobin M.'

_publ_section_title
;
 Reduction of selective polyaromatic nitrotriptycene via azoxytriptycene
 intermediate under ambient conditions using cobalt/cobalt oxide
 nanocomposite (CoNC)
;
_journal_name_full 'RSC Adv.'
_journal_paper_doi 10.1039/C6RA12920J
_journal_year 2016
_chemical_formula_sum 'C40 H26 N2 O'
_chemical_formula_weight 550.63
_space_group_crystal_system triclinic
_space_group_IT_number 2
_space_group_name_Hall '-P 1'
_space_group_name_H-M_alt 'P -1'
_symmetry_space_group_name_Hall '-P 1'
_symmetry_space_group_name_H-M 'P -1'
_atom_sites_solution_hydrogens geom
_audit_creation_method SHELXL-2014/7
_audit_update_record
;
2015-09-07 deposited with the CCDC.
2016-05-27 downloaded from the CCDC.
;
_cell_angle_alpha 87.279(6)
_cell_angle_beta 68.228(6)
_cell_angle_gamma 86.725(6)
_cell_formula_units_Z 2
_cell_length_a 10.6315(7)
_cell_length_b 11.8390(9)
_cell_length_c 12.1481(8)
_cell_measurement_reflns_used 3234
_cell_measurement_temperature 293(2)
_cell_measurement_theta_max 70.4760
_cell_measurement_theta_min 3.9250
_cell_volume 1417.08(18)
_computing_cell_refinement 'CrysAlis RED, Oxford Diffraction Ltd.,'
_computing_data_collection 'CrysAlis CCD, Oxford Diffraction Ltd.,'
_computing_data_reduction 'CrysAlis RED, Oxford Diffraction Ltd.,'
_computing_molecular_graphics Ortep3
_computing_publication_material Shelx97
_computing_structure_refinement 'SHELXL-2014/7 (Sheldrick, 2014)'
_computing_structure_solution 'SHELXS-97 (Sheldrick, 1997)'
_diffrn_ambient_temperature 293(2)
_diffrn_detector_area_resol_mean 15.9948
_diffrn_measured_fraction_theta_full 0.996
_diffrn_measured_fraction_theta_max 0.973
_diffrn_measurement_device_type 'OXFORD DIFFRACTION SUPER NOVA'
_diffrn_measurement_method \w/q-scan
_diffrn_radiation_monochromator graphite
_diffrn_radiation_source 'Micro-Focus (Cu) X-ray Source'
_diffrn_radiation_type CuK\a
_diffrn_radiation_wavelength 1.5418
_diffrn_reflns_av_R_equivalents 0.0223
_diffrn_reflns_av_unetI/netI 0.0342
_diffrn_reflns_Laue_measured_fraction_full 0.996
_diffrn_reflns_Laue_measured_fraction_max 0.973
_diffrn_reflns_limit_h_max 12
_diffrn_reflns_limit_h_min -12
_diffrn_reflns_limit_k_max 14
_diffrn_reflns_limit_k_min -14
_diffrn_reflns_limit_l_max 11
_diffrn_reflns_limit_l_min -14
_diffrn_reflns_number 9377
_diffrn_reflns_point_group_measured_fraction_full 0.996
_diffrn_reflns_point_group_measured_fraction_max 0.973
_diffrn_reflns_theta_full 67.684
_diffrn_reflns_theta_max 71.277
_diffrn_reflns_theta_min 3.741
_exptl_absorpt_coefficient_mu 0.602
_exptl_absorpt_correction_T_max 1.00000
_exptl_absorpt_correction_T_min 0.90865
_exptl_absorpt_correction_type multi-scan
_exptl_absorpt_process_details
;
CrysAlisPro, Agilent Technologies,
Version 1.171.37.33 (release 27-03-2014 CrysAlis171 .NET)
(compiled Mar 27 2014,17:12:48)
Empirical absorption correction using spherical harmonics,
 implemented in SCALE3 ABSPACK scaling algorithm.
;
_exptl_crystal_colour colorless
_exptl_crystal_density_diffrn 1.290
_exptl_crystal_density_method 'not measured'
_exptl_crystal_description block
_exptl_crystal_F_000 576
_exptl_crystal_size_max 0.210
_exptl_crystal_size_mid 0.170
_exptl_crystal_size_min 0.130
_refine_diff_density_max 0.185
_refine_diff_density_min -0.239
_refine_diff_density_rms 0.036
_refine_ls_extinction_method none
_refine_ls_goodness_of_fit_ref 1.027
_refine_ls_hydrogen_treatment constr
_refine_ls_matrix_type full
_refine_ls_number_parameters 464
_refine_ls_number_reflns 5357
_refine_ls_number_restraints 101
_refine_ls_restrained_S_all 1.024
_refine_ls_R_factor_all 0.0699
_refine_ls_R_factor_gt 0.0527
_refine_ls_shift/su_max 0.000
_refine_ls_shift/su_mean 0.000
_refine_ls_structure_factor_coef Fsqd
_refine_ls_weighting_details 'w=1/[\s^2^(Fo^2^)+(0.0686P)^2^+0.2994P] where P=(Fo^2^+2Fc^2^)/3'
_refine_ls_weighting_scheme calc
_refine_ls_wR_factor_gt 0.1382
_refine_ls_wR_factor_ref 0.1545
_reflns_Friedel_coverage 0.000
_reflns_number_gt 4002
_reflns_number_total 5357
_reflns_threshold_expression 'I > 2\s(I)'
_cod_data_source_file c6ra12920j2.cif
_cod_data_source_block shelx
_cod_database_code 7225350
_shelx_shelxl_version_number 2014/7
_shelx_space_group_comment
;
The symmetry employed for this shelxl refinement is uniquely defined
by the following loop, which should always be used as a source of
symmetry information in preference to the above space-group names.
They are only intended as comments.
;
_shelx_estimated_absorpt_t_min 0.884
_shelx_estimated_absorpt_t_max 0.926

loop_
_space_group_symop_operation_xyz
'x, y, z'
'-x, -y, -z'

loop_
_atom_site_label
_atom_site_type_symbol
_atom_site_fract_x
_atom_site_fract_y
_atom_site_fract_z
_atom_site_U_iso_or_equiv
_atom_site_adp_type
_atom_site_occupancy
_atom_site_site_symmetry_order
_atom_site_calc_flag
_atom_site_refinement_flags_posn
_atom_site_refinement_flags_adp
_atom_site_refinement_flags_occupancy
_atom_site_disorder_assembly
_atom_site_disorder_group
C4B C 0.2558(8) 0.7673(8) 0.6394(8) 0.0424(10) Uani 0.622(10) 1 d DG . P A 2
C20B C 0.3296(7) 0.6668(8) 0.5995(7) 0.0417(12) Uani 0.622(10) 1 d DG . P A 2
C57A C 0.2956(7) 0.5994(6) 0.5249(5) 0.0498(13) Uani 0.622(10) 1 d G . P A 2
H57A H 0.3450 0.5321 0.4982 0.060 Uiso 0.622(10) 1 calc R U P A 2
C56B C 0.1879(7) 0.6324(5) 0.4903(5) 0.0453(14) Uani 0.622(10) 1 d DG U P A 2
C42B C 0.1141(6) 0.7329(5) 0.5302(6) 0.0429(14) Uani 0.622(10) 1 d DG U P A 2
H42B H 0.0421 0.7550 0.5070 0.052 Uiso 0.622(10) 1 calc R U P A 2
C10B C 0.1481(7) 0.8004(6) 0.6047(8) 0.0439(12) Uani 0.622(10) 1 d DG U P A 2
H10B H 0.0988 0.8676 0.6314 0.053 Uiso 0.622(10) 1 calc R U P A 2
C1 C 0.10783(19) 0.22865(17) 0.03538(17) 0.0499(5) Uani 1 1 d . . . . .
H1B H 0.0344 0.2339 0.0047 0.060 Uiso 0.622(10) 1 calc R U P A 2
H1A H 0.0325 0.2375 0.0072 0.060 Uiso 0.378(10) 1 calc R U P A 1
C7 C 0.2473(2) 0.23480(17) -0.06290(17) 0.0500(5) Uani 1 1 d . . . . .
C13 C 0.1102(2) 0.11777(17) 0.10361(16) 0.0498(5) Uani 1 1 d . . . . .
C14 C 0.31640(19) 0.83229(16) 0.71506(16) 0.0464(4) Uani 1 1 d . U . . .
H14A H 0.2675 0.9042 0.7438 0.056 Uiso 0.622(10) 1 calc R U P A 2
H14 H 0.2712 0.9048 0.7463 0.056 Uiso 0.378(10) 1 calc R U P A 1
C8 C 0.31267(19) 0.74712(16) 0.81424(17) 0.0479(4) Uani 1 1 d . U . . .
C9 C 0.4658(2) 0.84510(16) 0.64071(17) 0.0484(4) Uani 1 1 d . U . . .
C11 C 0.5344(2) 0.74249(18) 0.59852(17) 0.0525(5) Uani 1 1 d . U . . .
C3 C 0.0205(2) 0.03135(19) 0.12772(18) 0.0573(5) Uani 1 1 d . . . . .
H3 H -0.0501 0.0369 0.0998 0.069 Uiso 1 1 calc R U . . .
C12B C 0.0928(6) 0.3177(4) 0.1235(6) 0.0473(10) Uani 0.622(10) 1 d DG U P A 2
C18 C 0.1930(6) 0.3137(4) 0.1716(6) 0.0487(15) Uani 0.622(10) 1 d DG U P A 2
C34 C 0.1950(6) 0.3973(5) 0.2474(5) 0.0519(12) Uani 0.622(10) 1 d DG U P A 2
H34 H 0.2621 0.3946 0.2795 0.062 Uiso 0.622(10) 1 calc R U P A 2
C50 C 0.0967(6) 0.4850(4) 0.2751(4) 0.0461(12) Uani 0.622(10) 1 d DG U P A 2
C38 C -0.0036(5) 0.4891(3) 0.2271(4) 0.0532(13) Uani 0.622(10) 1 d DG U P A 2
H38 H -0.0693 0.5478 0.2457 0.064 Uiso 0.622(10) 1 calc R U P A 2
C23 C -0.0055(5) 0.4055(4) 0.1513(5) 0.0489(11) Uani 0.622(10) 1 d DG U P A 2
H23 H -0.0726 0.4082 0.1191 0.059 Uiso 0.622(10) 1 calc R U P A 2
C24 C 0.3791(2) 0.64467(17) 0.77234(19) 0.0547(5) Uani 1 1 d . U . . .
C15 C 0.2757(2) 0.24825(19) -0.18309(18) 0.0595(5) Uani 1 1 d . . . . .
H15 H 0.2058 0.2558 -0.2118 0.071 Uiso 1 1 calc R U . . .
C5 C 0.2969(14) 0.2158(10) 0.1232(10) 0.0503(13) Uani 0.622(10) 1 d D U P A 2
H5 H 0.3689 0.2110 0.1556 0.060 Uiso 0.622(10) 1 calc R U P A 2
C16B C 0.429(4) 0.650(3) 0.633(4) 0.052(2) Uani 0.378(10) 1 d . . P A 1
H16B H 0.4731 0.5775 0.6006 0.063 Uiso 0.378(10) 1 calc R U P A 1
C17 C 0.2155(2) 0.10757(18) 0.14618(18) 0.0561(5) Uani 1 1 d . . . . .
C19 C 0.2519(2) 0.7637(2) 0.93516(18) 0.0584(5) Uani 1 1 d . . . . .
H19 H 0.2098 0.8332 0.9632 0.070 Uiso 1 1 calc R U . . .
C6 C 0.3529(2) 0.22391(18) -0.02042(19) 0.0549(5) Uani 1 1 d . . . . .
C21 C 0.5345(2) 0.9439(2) 0.6143(2) 0.0629(6) Uani 1 1 d . . . . .
H21 H 0.4901 1.0126 0.6426 0.075 Uiso 1 1 calc R U . . .
C25 C 0.6707(2) 0.7391(2) 0.5304(2) 0.0677(6) Uani 1 1 d . . . . .
H25 H 0.7160 0.6705 0.5031 0.081 Uiso 1 1 calc R U . . .
C26 C 0.0363(3) -0.06365(19) 0.1938(2) 0.0685(7) Uani 1 1 d . . . . .
H26 H -0.0242 -0.1215 0.2103 0.082 Uiso 1 1 calc R U . . .
C27 C 0.4856(2) 0.2251(2) -0.0984(2) 0.0703(6) Uani 1 1 d . . . . .
H27 H 0.5560 0.2172 -0.0703 0.084 Uiso 1 1 calc R U . . .
C35 C 0.2315(3) 0.0131(2) 0.2106(2) 0.0713(7) Uani 1 1 d . . . . .
H35 H 0.3028 0.0069 0.2378 0.086 Uiso 1 1 calc R U . . .
C30 C 0.6730(3) 0.9387(3) 0.5439(2) 0.0782(8) Uani 1 1 d . . . . .
H30 H 0.7205 1.0049 0.5246 0.094 Uiso 1 1 calc R U . . .
C28 C 0.7393(3) 0.8378(3) 0.5029(2) 0.0768(7) Uani 1 1 d . . . . .
H28 H 0.8313 0.8360 0.4563 0.092 Uiso 1 1 calc R U . . .
C29 C 0.4102(3) 0.2504(2) -0.2607(2) 0.0713(7) Uani 1 1 d . . . . .
H29 H 0.4301 0.2602 -0.3418 0.086 Uiso 1 1 calc R U . . .
C31 C 0.3832(3) 0.5576(2) 0.8517(3) 0.0750(7) Uani 1 1 d . . . . .
H31 H 0.4279 0.4886 0.8248 0.090 Uiso 1 1 calc R U . . .
C33 C 0.1408(3) -0.0729(2) 0.2351(2) 0.0754(7) Uani 1 1 d . . . . .
H33 H 0.1507 -0.1367 0.2793 0.091 Uiso 1 1 calc R U . . .
C37 C 0.2546(3) 0.6763(2) 1.0134(2) 0.0736(7) Uani 1 1 d . . . . .
H37 H 0.2120 0.6862 1.0945 0.088 Uiso 1 1 calc R U . . .
C36 C 0.5134(3) 0.2382(2) -0.2192(2) 0.0751(7) Uani 1 1 d . . . . .
H36 H 0.6029 0.2387 -0.2722 0.090 Uiso 1 1 calc R U . . .
C41 C 0.3191(3) 0.5757(3) 0.9728(3) 0.0830(8) Uani 1 1 d . . . . .
H41 H 0.3205 0.5178 1.0268 0.100 Uiso 1 1 calc R U . . .
C39 C 0.314(3) 0.2019(17) 0.0991(19) 0.0503(13) Uani 0.378(10) 1 d D . P A 1
H39 H 0.3918 0.1925 0.1247 0.060 Uiso 0.378(10) 1 calc R U P A 1
C12A C 0.1147(10) 0.3279(8) 0.1143(10) 0.0473(10) Uani 0.378(10) 1 d G . P A 1
C52 C 0.0209(9) 0.4158(6) 0.1634(9) 0.062(2) Uani 0.378(10) 1 d DG . P A 1
H52 H -0.0519 0.4302 0.1392 0.074 Uiso 0.378(10) 1 calc R U P A 1
C60 C 0.0359(8) 0.4821(5) 0.2488(7) 0.046(2) Uani 0.378(10) 1 d DG . P A 1
H60 H -0.0269 0.5409 0.2816 0.055 Uiso 0.378(10) 1 calc R U P A 1
C48 C 0.1447(9) 0.4606(6) 0.2851(5) 0.0436(17) Uani 0.378(10) 1 d DG . P A 1
C58 C 0.2386(9) 0.3727(7) 0.2360(8) 0.0442(18) Uani 0.378(10) 1 d G . P A 1
H58 H 0.3114 0.3583 0.2603 0.053 Uiso 0.378(10) 1 calc R U P A 1
C59 C 0.2236(10) 0.3064(8) 0.1506(10) 0.046(2) Uani 0.378(10) 1 d DG . P A 1
C20A C 0.3213(12) 0.6834(14) 0.5850(12) 0.057(4) Uani 0.378(10) 1 d G . P A 1
C57B C 0.2723(13) 0.6273(9) 0.5122(9) 0.055(3) Uani 0.378(10) 1 d G . P A 1
H57B H 0.3151 0.5600 0.4778 0.066 Uiso 0.378(10) 1 calc R U P A 1
C56A C 0.1593(12) 0.6717(8) 0.4908(8) 0.045(2) Uani 0.378(10) 1 d G . P A 1
C42A C 0.0954(10) 0.7723(8) 0.5423(11) 0.045(2) Uani 0.378(10) 1 d G . P A 1
H42A H 0.0198 0.8020 0.5280 0.054 Uiso 0.378(10) 1 calc R U P A 1
C10A C 0.1444(13) 0.8284(10) 0.6150(14) 0.052(2) Uani 0.378(10) 1 d G . P A 1
H10A H 0.1017 0.8957 0.6494 0.062 Uiso 0.378(10) 1 calc R U P A 1
C4A C 0.2574(14) 0.7840(14) 0.6364(15) 0.0424(10) Uani 0.378(10) 1 d G . P A 1
C16A C 0.449(2) 0.6388(19) 0.641(2) 0.052(2) Uani 0.622(10) 1 d . . P A 2
H16A H 0.4980 0.5667 0.6131 0.063 Uiso 0.622(10) 1 calc R U P A 2
O1B O 0.0235(15) 0.6682(9) 0.3622(11) 0.0773(18) Uani 0.622(10) 1 d . . P A 2
N2B N 0.1804(7) 0.5223(6) 0.3630(7) 0.0536(19) Uani 0.378(10) 1 d . . P A 1
N3B N 0.0960(3) 0.5717(3) 0.3573(4) 0.0531(14) Uani 0.622(10) 1 d . . P A 2
N2A N 0.1764(4) 0.5509(4) 0.4117(5) 0.0547(11) Uani 0.622(10) 1 d . . P A 2
N3A N 0.1150(5) 0.6158(6) 0.4090(5) 0.0467(19) Uani 0.378(10) 1 d . . P A 1
O1A O 0.009(3) 0.6441(15) 0.3902(19) 0.0773(18) Uani 0.378(10) 1 d . . P A 1

loop_
_atom_site_aniso_label
_atom_site_aniso_U_11
_atom_site_aniso_U_22
_atom_site_aniso_U_33
_atom_site_aniso_U_23
_atom_site_aniso_U_13
_atom_site_aniso_U_12
C4B 0.0446(10) 0.041(3) 0.0372(10) -0.0053(16) -0.0091(8) -0.0062(14)
C20B 0.044(3) 0.036(2) 0.036(2) -0.009(2) -0.0025(19) -0.0040(18)
C57A 0.048(3) 0.043(3) 0.054(3) -0.013(2) -0.0118(19) -0.002(2)
C56B 0.045(3) 0.047(3) 0.040(2) -0.009(2) -0.0097(18) -0.007(3)
C42B 0.048(3) 0.038(4) 0.043(3) -0.008(3) -0.016(2) -0.005(2)
C10B 0.048(2) 0.039(3) 0.041(3) -0.0075(19) -0.0108(19) -0.0031(18)
C1 0.0479(11) 0.0603(12) 0.0461(10) -0.0075(9) -0.0213(9) -0.0080(9)
C7 0.0520(11) 0.0553(11) 0.0457(10) -0.0051(8) -0.0201(9) -0.0085(9)
C13 0.0532(11) 0.0556(11) 0.0407(10) -0.0106(8) -0.0155(8) -0.0073(9)
C14 0.0513(11) 0.0427(10) 0.0456(10) -0.0079(8) -0.0179(8) 0.0009(8)
C8 0.0436(10) 0.0521(11) 0.0482(10) -0.0020(8) -0.0166(8) -0.0057(8)
C9 0.0549(11) 0.0503(11) 0.0454(10) 0.0027(8) -0.0246(9) -0.0074(9)
C11 0.0468(11) 0.0629(12) 0.0459(10) -0.0037(9) -0.0144(9) -0.0031(9)
C3 0.0551(12) 0.0647(13) 0.0480(11) -0.0164(10) -0.0112(9) -0.0114(10)
C12B 0.047(2) 0.0500(14) 0.0397(14) -0.0002(12) -0.0074(16) -0.0225(15)
C18 0.051(3) 0.057(3) 0.029(3) -0.0007(16) -0.003(3) -0.0135(19)
C34 0.056(3) 0.060(3) 0.037(2) -0.006(2) -0.012(3) -0.009(2)
C50 0.058(4) 0.043(2) 0.038(2) -0.0046(17) -0.017(2) -0.010(2)
C38 0.056(3) 0.062(2) 0.045(3) -0.0028(19) -0.0194(19) -0.0197(18)
C23 0.045(2) 0.047(2) 0.054(2) -0.0105(17) -0.0124(18) -0.0185(18)
C24 0.0504(11) 0.0492(11) 0.0623(12) 0.0023(9) -0.0182(10) -0.0057(9)
C15 0.0675(14) 0.0683(14) 0.0473(11) -0.0041(10) -0.0251(10) -0.0107(11)
C5 0.055(4) 0.067(3) 0.036(5) -0.011(2) -0.022(4) -0.0086(14)
C16B 0.043(6) 0.043(4) 0.068(4) -0.012(3) -0.017(3) 0.011(3)
C17 0.0652(13) 0.0614(12) 0.0463(11) -0.0039(9) -0.0247(10) -0.0097(10)
C19 0.0535(12) 0.0743(14) 0.0503(11) -0.0037(10) -0.0215(10) -0.0098(10)
C6 0.0514(11) 0.0623(13) 0.0561(12) -0.0022(10) -0.0244(10) -0.0110(9)
C21 0.0793(16) 0.0613(13) 0.0634(13) 0.0143(10) -0.0435(12) -0.0211(11)
C25 0.0509(12) 0.0941(18) 0.0549(13) -0.0002(12) -0.0162(10) -0.0017(12)
C26 0.0837(17) 0.0533(13) 0.0560(13) -0.0114(10) -0.0081(12) -0.0166(12)
C27 0.0519(13) 0.0796(16) 0.0826(17) -0.0015(13) -0.0275(12) -0.0111(11)
C35 0.0916(18) 0.0706(15) 0.0620(14) 0.0012(12) -0.0402(13) -0.0064(13)
C30 0.0803(17) 0.097(2) 0.0733(16) 0.0369(15) -0.0450(14) -0.0469(16)
C28 0.0539(13) 0.116(2) 0.0623(14) 0.0176(15) -0.0239(11) -0.0178(14)
C29 0.0788(16) 0.0789(16) 0.0476(12) -0.0049(11) -0.0114(11) -0.0127(13)
C31 0.0764(16) 0.0492(13) 0.102(2) 0.0112(12) -0.0361(15) -0.0090(11)
C33 0.105(2) 0.0567(14) 0.0620(14) 0.0010(11) -0.0276(14) -0.0066(13)
C37 0.0763(16) 0.0931(19) 0.0557(13) 0.0144(13) -0.0276(12) -0.0298(14)
C36 0.0592(14) 0.0860(18) 0.0653(15) -0.0046(13) -0.0040(12) -0.0123(12)
C41 0.0914(19) 0.088(2) 0.0764(18) 0.0368(15) -0.0396(15) -0.0346(16)
C39 0.055(4) 0.067(3) 0.036(5) -0.011(2) -0.022(4) -0.0086(14)
C12A 0.047(2) 0.0500(14) 0.0397(14) -0.0002(12) -0.0074(16) -0.0225(15)
C52 0.056(5) 0.075(5) 0.060(5) -0.019(4) -0.022(4) -0.036(4)
C60 0.055(5) 0.056(4) 0.032(3) -0.019(3) -0.018(3) -0.018(3)
C48 0.054(5) 0.042(4) 0.036(3) -0.001(3) -0.017(3) -0.002(3)
C58 0.046(4) 0.051(4) 0.034(3) -0.010(3) -0.009(3) -0.014(3)
C59 0.042(4) 0.071(5) 0.018(3) -0.006(3) 0.002(4) -0.030(3)
C20A 0.058(6) 0.063(8) 0.055(6) 0.005(4) -0.029(5) -0.011(4)
C57B 0.059(6) 0.042(5) 0.049(4) -0.017(3) -0.001(4) 0.002(4)
C56A 0.052(6) 0.037(6) 0.053(4) 0.004(4) -0.026(4) -0.008(4)
C42A 0.053(4) 0.038(6) 0.040(3) -0.013(4) -0.011(3) 0.000(4)
C10A 0.064(5) 0.056(6) 0.042(4) -0.011(4) -0.024(3) -0.008(4)
C4A 0.0446(10) 0.041(3) 0.0372(10) -0.0053(16) -0.0091(8) -0.0062(14)
C16A 0.043(6) 0.043(4) 0.068(4) -0.012(3) -0.017(3) 0.011(3)
O1B 0.101(3) 0.050(4) 0.098(6) -0.009(3) -0.060(4) 0.020(3)
N2B 0.058(3) 0.061(4) 0.046(4) -0.018(3) -0.022(3) 0.000(3)
N3B 0.051(2) 0.048(2) 0.056(2) 0.0008(17) -0.0161(15) -0.0004(15)
N2A 0.057(2) 0.054(2) 0.054(2) -0.0091(18) -0.0216(19) -0.0011(17)
N3A 0.050(3) 0.046(3) 0.049(3) -0.006(2) -0.023(2) -0.001(2)
O1A 0.101(3) 0.050(4) 0.098(6) -0.009(3) -0.060(4) 0.020(3)

loop_
_atom_type_symbol
_atom_type_description
_atom_type_scat_dispersion_real
_atom_type_scat_dispersion_imag
_atom_type_scat_source
C C 0.0181 0.0091 'International Tables Vol C Tables 4.2.6.8 and 6.1.1.4'
H H 0.0000 0.0000 'International Tables Vol C Tables 4.2.6.8 and 6.1.1.4'
N N 0.0311 0.0180 'International Tables Vol C Tables 4.2.6.8 and 6.1.1.4'
O O 0.0492 0.0322 'International Tables Vol C Tables 4.2.6.8 and 6.1.1.4'

loop_
_geom_angle_atom_site_label_1
_geom_angle_atom_site_label_2
_geom_angle_atom_site_label_3
_geom_angle
C20B C4B C10B 120.0
C20B C4B C14 111.3(4)
C10B C4B C14 128.6(5)
C57A C20B C4B 120.0
C57A C20B C16A 123.9(10)
C4B C20B C16A 116.1(10)
C20B C57A C56B 120.0
C20B C57A H57A 120.0
C56B C57A H57A 120.0
C42B C56B C57A 120.0
C42B C56B N2A 130.9(4)
C57A C56B N2A 109.1(4)
C10B C42B C56B 120.0
C10B C42B H42B 120.0
C56B C42B H42B 120.0
C42B C10B C4B 120.0
C42B C10B H10B 120.0
C4B C10B H10B 120.0
C12B C1 C13 104.0(3)
C12B C1 C7 109.1(3)
C13 C1 C7 105.91(16)
C13 C1 C12A 107.8(5)
C7 C1 C12A 100.1(5)
C12B C1 H1B 112.4
C13 C1 H1B 112.4
C7 C1 H1B 112.4
C13 C1 H1A 114.0
C7 C1 H1A 114.0
C12A C1 H1A 114.0
C15 C7 C6 120.06(19)
C15 C7 C1 127.00(19)
C6 C7 C1 112.93(17)
C3 C13 C17 119.1(2)
C3 C13 C1 127.44(19)
C17 C13 C1 113.43(17)
C4A C14 C9 105.9(7)
C4A C14 C8 109.9(8)
C9 C14 C8 105.54(15)
C9 C14 C4B 106.8(4)
C8 C14 C4B 103.2(4)
C9 C14 H14A 113.5
C8 C14 H14A 113.5
C4B C14 H14A 113.5
C4A C14 H14 111.7
C9 C14 H14 111.7
C8 C14 H14 111.7
C24 C8 C19 120.3(2)
C24 C8 C14 112.88(17)
C19 C8 C14 126.78(19)
C21 C9 C11 120.0(2)
C21 C9 C14 126.8(2)
C11 C9 C14 113.14(16)
C25 C11 C9 120.5(2)
C25 C11 C16B 131.4(13)
C9 C11 C16B 107.9(12)
C25 C11 C16A 124.6(7)
C9 C11 C16A 114.7(7)
C13 C3 C26 119.8(2)
C13 C3 H3 120.1
C26 C3 H3 120.1
C18 C12B C23 120.0
C18 C12B C1 115.1(3)
C23 C12B C1 124.7(3)
C12B C18 C34 120.0
C12B C18 C5 111.8(6)
C34 C18 C5 128.0(6)
C18 C34 C50 120.0
C18 C34 H34 120.0
C50 C34 H34 120.0
C38 C50 C34 120.0
C38 C50 N3B 119.7(4)
C34 C50 N3B 120.3(4)
C50 C38 C23 120.0
C50 C38 H38 120.0
C23 C38 H38 120.0
C38 C23 C12B 120.0
C38 C23 H23 120.0
C12B C23 H23 120.0
C8 C24 C31 119.9(2)
C8 C24 C16A 115.8(7)
C31 C24 C16A 124.2(7)
C8 C24 C16B 108.1(12)
C31 C24 C16B 131.9(12)
C7 C15 C29 119.2(2)
C7 C15 H15 120.4
C29 C15 H15 120.4
C18 C5 C17 106.3(9)
C18 C5 C6 108.5(7)
C17 C5 C6 100.2(7)
C18 C5 H5 113.6
C17 C5 H5 113.6
C6 C5 H5 113.6
C20A C16B C11 109(2)
C20A C16B C24 115(2)
C11 C16B C24 103(3)
C20A C16B H16B 110.0
C11 C16B H16B 110.0
C24 C16B H16B 110.0
C35 C17 C13 120.9(2)
C35 C17 C39 126.2(8)
C13 C17 C39 112.4(8)
C35 C17 C5 126.2(5)
C13 C17 C5 112.6(5)
C37 C19 C8 119.4(2)
C37 C19 H19 120.3
C8 C19 H19 120.3
C27 C6 C39 124.2(10)
C27 C6 C7 120.1(2)
C39 C6 C7 115.4(11)
C27 C6 C5 128.0(5)
C7 C6 C5 111.8(5)
C9 C21 C30 118.5(2)
C9 C21 H21 120.7
C30 C21 H21 120.7
C28 C25 C11 119.6(3)
C28 C25 H25 120.2
C11 C25 H25 120.2
C33 C26 C3 120.6(2)
C33 C26 H26 119.7
C3 C26 H26 119.7
C6 C27 C36 119.6(2)
C6 C27 H27 120.2
C36 C27 H27 120.2
C17 C35 C33 119.7(2)
C17 C35 H35 120.2
C33 C35 H35 120.2
C28 C30 C21 121.1(2)
C28 C30 H30 119.5
C21 C30 H30 119.5
C30 C28 C25 120.3(2)
C30 C28 H28 119.9
C25 C28 H28 119.9
C36 C29 C15 120.7(2)
C36 C29 H29 119.6
C15 C29 H29 119.6
C24 C31 C41 118.6(2)
C24 C31 H31 120.7
C41 C31 H31 120.7
C26 C33 C35 119.9(2)
C26 C33 H33 120.0
C35 C33 H33 120.0
C41 C37 C19 120.5(2)
C41 C37 H37 119.8
C19 C37 H37 119.8
C29 C36 C27 120.4(2)
C29 C36 H36 119.8
C27 C36 H36 119.8
C37 C41 C31 121.3(2)
C37 C41 H41 119.3
C31 C41 H41 119.3
C6 C39 C17 114.2(17)
C6 C39 C59 101.8(12)
C17 C39 C59 101.6(14)
C6 C39 H39 112.7
C17 C39 H39 112.7
C59 C39 H39 112.7
C52 C12A C59 120.0
C52 C12A C1 129.8(4)
C59 C12A C1 109.3(4)
C12A C52 C60 120.0
C12A C52 H52 120.0
C60 C52 H52 120.0
C48 C60 C52 120.0
C48 C60 H60 120.0
C52 C60 H60 120.0
N2B C48 C60 127.8(6)
N2B C48 C58 112.1(6)
C60 C48 C58 120.0
C59 C58 C48 120.0
C59 C58 H58 120.0
C48 C58 H58 120.0
C58 C59 C12A 120.0
C58 C59 C39 123.8(10)
C12A C59 C39 116.0(11)
C57B C20A C4A 120.0
C57B C20A C16B 131.3(19)
C4A C20A C16B 108.3(19)
C20A C57B C56A 120.0
C20A C57B H57B 120.0
C56A C57B H57B 120.0
C42A C56A C57B 120.0
C42A C56A N3A 120.8(7)
C57B C56A N3A 119.1(7)
C56A C42A C10A 120.0
C56A C42A H42A 120.0
C10A C42A H42A 120.0
C4A C10A C42A 120.0
C4A C10A H10A 120.0
C42A C10A H10A 120.0
C10A C4A C20A 120.0
C10A C4A C14 125.5(9)
C20A C4A C14 114.4(9)
C24 C16A C11 107.6(16)
C24 C16A C20B 101.2(12)
C11 C16A C20B 102.9(12)
C24 C16A H16A 114.6
C11 C16A H16A 114.6
C20B C16A H16A 114.6
N3A N2B C48 122.4(9)
N2A N3B O1B 125.0(8)
N2A N3B C50 115.0(6)
O1B N3B C50 119.6(6)
N3B N2A C56B 119.6(6)
O1A N3A N2B 117.8(14)
O1A N3A C56A 124.0(12)
N2B N3A C56A 117.7(8)

loop_
_geom_bond_atom_site_label_1
_geom_bond_atom_site_label_2
_geom_bond_distance
C4B C20B 1.3900
C4B C10B 1.3900
C4B C14 1.554(5)
C20B C57A 1.3900
C20B C16A 1.543(17)
C57A C56B 1.3900
C57A H57A 0.9300
C56B C42B 1.3900
C56B N2A 1.431(8)
C42B C10B 1.3900
C42B H42B 0.9300
C10B H10B 0.9300
C1 C12B 1.498(4)
C1 C13 1.523(3)
C1 C7 1.524(3)
C1 C12A 1.573(5)
C1 H1B 0.9800
C1 H1A 0.9800
C7 C15 1.380(3)
C7 C6 1.396(3)
C13 C3 1.385(3)
C13 C17 1.393(3)
C14 C4A 1.474(9)
C14 C9 1.521(3)
C14 C8 1.524(3)
C14 H14A 0.9800
C14 H14 0.9800
C8 C24 1.387(3)
C8 C19 1.386(3)
C9 C21 1.376(3)
C9 C11 1.397(3)
C11 C25 1.376(3)
C11 C16B 1.54(5)
C11 C16A 1.52(3)
C3 C26 1.390(3)
C3 H3 0.9300
C12B C18 1.3900
C12B C23 1.3900
C18 C34 1.3900
C18 C5 1.531(5)
C34 C50 1.3900
C34 H34 0.9300
C50 C38 1.3900
C50 N3B 1.463(6)
C38 C23 1.3900
C38 H38 0.9300
C23 H23 0.9300
C24 C31 1.388(3)
C24 C16A 1.50(3)
C24 C16B 1.58(5)
C15 C29 1.392(3)
C15 H15 0.9300
C5 C17 1.544(17)
C5 C6 1.621(12)
C5 H5 0.9800
C16B C20A 1.49(3)
C16B H16B 0.9800
C17 C35 1.373(3)
C17 C39 1.52(3)
C19 C37 1.378(3)
C19 H19 0.9300
C6 C27 1.377(3)
C6 C39 1.37(2)
C21 C30 1.401(4)
C21 H21 0.9300
C25 C28 1.374(4)
C25 H25 0.9300
C26 C33 1.375(4)
C26 H26 0.9300
C27 C36 1.388(4)
C27 H27 0.9300
C35 C33 1.388(3)
C35 H35 0.9300
C30 C28 1.368(4)
C30 H30 0.9300
C28 H28 0.9300
C29 C36 1.365(4)
C29 H29 0.9300
C31 C41 1.394(4)
C31 H31 0.9300
C33 H33 0.9300
C37 C41 1.357(4)
C37 H37 0.9300
C36 H36 0.9300
C41 H41 0.9300
C39 C59 1.531(7)
C39 H39 0.9800
C12A C52 1.3900
C12A C59 1.3900
C52 C60 1.3900
C52 H52 0.9300
C60 C48 1.3900
C60 H60 0.9300
C48 N2B 1.392(11)
C48 C58 1.3900
C58 C59 1.3900
C58 H58 0.9300
C20A C57B 1.3900
C20A C4A 1.3900
C57B C56A 1.3900
C57B H57B 0.9300
C56A C42A 1.3900
C56A N3A 1.447(11)
C42A C10A 1.3900
C42A H42A 0.9300
C10A C4A 1.3900
C10A H10A 0.9300
C16A H16A 0.9800
O1B N3B 1.332(12)
N2B N3A 1.305(13)
N3B N2A 1.268(8)
N3A O1A 1.25(2)

loop_
_geom_torsion_atom_site_label_1
_geom_torsion_atom_site_label_2
_geom_torsion_atom_site_label_3
_geom_torsion_atom_site_label_4
_geom_torsion
C10B C4B C20B C57A 0.0
C14 C4B C20B C57A -176.6(7)
C10B C4B C20B C16A 178.8(13)
C14 C4B C20B C16A 2.2(12)
C4B C20B C57A C56B 0.0
C16A C20B C57A C56B -178.7(14)
C20B C57A C56B C42B 0.0
C20B C57A C56B N2A 178.3(5)
C57A C56B C42B C10B 0.0
N2A C56B C42B C10B -177.9(7)
C56B C42B C10B C4B 0.0
C20B C4B C10B C42B 0.0
C14 C4B C10B C42B 176.0(9)
C12B C1 C7 C15 -124.3(3)
C13 C1 C7 C15 124.4(2)
C12A C1 C7 C15 -123.7(4)
C12B C1 C7 C6 56.4(3)
C13 C1 C7 C6 -55.0(2)
C12A C1 C7 C6 56.9(4)
C12B C1 C13 C3 119.6(3)
C7 C1 C13 C3 -125.5(2)
C12A C1 C13 C3 128.1(4)
C12B C1 C13 C17 -59.3(3)
C7 C1 C13 C17 55.7(2)
C12A C1 C13 C17 -50.7(4)
C20B C4B C14 C9 53.5(5)
C10B C4B C14 C9 -122.8(5)
C20B C4B C14 C8 -57.6(5)
C10B C4B C14 C8 126.2(5)
C4A C14 C8 C24 57.0(6)
C9 C14 C8 C24 -56.8(2)
C4B C14 C8 C24 55.2(3)
C4A C14 C8 C19 -123.2(6)
C9 C14 C8 C19 123.1(2)
C4B C14 C8 C19 -124.9(3)
C4A C14 C9 C21 120.1(8)
C8 C14 C9 C21 -123.3(2)
C4B C14 C9 C21 127.2(4)
C4A C14 C9 C11 -60.4(8)
C8 C14 C9 C11 56.1(2)
C4B C14 C9 C11 -53.3(4)
C21 C9 C11 C25 0.0(3)
C14 C9 C11 C25 -179.54(18)
C21 C9 C11 C16B -175.0(16)
C14 C9 C11 C16B 5.5(16)
C21 C9 C11 C16A 176.1(9)
C14 C9 C11 C16A -3.4(10)
C17 C13 C3 C26 0.1(3)
C1 C13 C3 C26 -178.66(19)
C13 C1 C12B C18 57.2(4)
C7 C1 C12B C18 -55.4(4)
C13 C1 C12B C23 -127.9(4)
C7 C1 C12B C23 119.4(4)
C23 C12B C18 C34 0.0
C1 C12B C18 C34 175.1(6)
C23 C12B C18 C5 -175.9(8)
C1 C12B C18 C5 -0.7(7)
C12B C18 C34 C50 0.0
C5 C18 C34 C50 175.1(9)
C18 C34 C50 C38 0.0
C18 C34 C50 N3B 178.4(4)
C34 C50 C38 C23 0.0
N3B C50 C38 C23 -178.4(4)
C50 C38 C23 C12B 0.0
C18 C12B C23 C38 0.0
C1 C12B C23 C38 -174.6(6)
C19 C8 C24 C31 1.0(3)
C14 C8 C24 C31 -179.16(19)
C19 C8 C24 C16A -176.0(10)
C14 C8 C24 C16A 3.9(10)
C19 C8 C24 C16B 176.7(16)
C14 C8 C24 C16B -3.4(16)
C6 C7 C15 C29 0.2(3)
C1 C7 C15 C29 -179.0(2)
C12B C18 C5 C17 -54.5(8)
C34 C18 C5 C17 130.1(7)
C12B C18 C5 C6 52.6(11)
C34 C18 C5 C6 -122.8(7)
C25 C11 C16B C20A -118.2(16)
C9 C11 C16B C20A 56(3)
C25 C11 C16B C24 119.7(17)
C9 C11 C16B C24 -66.1(13)
C8 C24 C16B C20A -53(3)
C31 C24 C16B C20A 122.1(18)
C8 C24 C16B C11 65.4(14)
C31 C24 C16B C11 -119.6(16)
C3 C13 C17 C35 0.4(3)
C1 C13 C17 C35 179.4(2)
C3 C13 C17 C39 172.7(5)
C1 C13 C17 C39 -8.3(6)
C3 C13 C17 C5 -174.0(4)
C1 C13 C17 C5 5.0(4)
C18 C5 C17 C35 -122.0(6)
C6 C5 C17 C35 125.1(5)
C18 C5 C17 C13 52.0(7)
C6 C5 C17 C13 -60.9(5)
C24 C8 C19 C37 -2.0(3)
C14 C8 C19 C37 178.17(19)
C15 C7 C6 C27 -0.8(3)
C1 C7 C6 C27 178.5(2)
C15 C7 C6 C39 -175.0(9)
C1 C7 C6 C39 4.4(9)
C15 C7 C6 C5 176.9(5)
C1 C7 C6 C5 -3.7(5)
C18 C5 C6 C27 127.1(7)
C17 C5 C6 C27 -121.7(6)
C18 C5 C6 C7 -50.5(11)
C17 C5 C6 C7 60.7(4)
C11 C9 C21 C30 0.6(3)
C14 C9 C21 C30 -179.94(19)
C9 C11 C25 C28 -0.6(3)
C16B C11 C25 C28 173(2)
C16A C11 C25 C28 -176.4(11)
C13 C3 C26 C33 -0.3(3)
C39 C6 C27 C36 174.2(11)
C7 C6 C27 C36 0.6(4)
C5 C6 C27 C36 -176.8(6)
C13 C17 C35 C33 -0.8(4)
C39 C17 C35 C33 -172.0(7)
C5 C17 C35 C33 172.8(4)
C9 C21 C30 C28 -0.6(3)
C21 C30 C28 C25 0.0(4)
C11 C25 C28 C30 0.6(4)
C7 C15 C29 C36 0.7(4)
C8 C24 C31 C41 0.3(3)
C16A C24 C31 C41 177.0(11)
C16B C24 C31 C41 -174.2(19)
C3 C26 C33 C35 -0.1(4)
C17 C35 C33 C26 0.6(4)
C8 C19 C37 C41 1.7(3)
C15 C29 C36 C27 -0.9(4)
C6 C27 C36 C29 0.3(4)
C19 C37 C41 C31 -0.5(4)
C24 C31 C41 C37 -0.6(4)
C27 C6 C39 C17 -126.1(11)
C7 C6 C39 C17 47.8(8)
C27 C6 C39 C59 125.3(10)
C7 C6 C39 C59 -60.8(18)
C35 C17 C39 C6 125.9(9)
C13 C17 C39 C6 -45.9(8)
C35 C17 C39 C59 -125.4(8)
C13 C17 C39 C59 62.8(12)
C13 C1 C12A C52 -117.0(7)
C7 C1 C12A C52 132.5(8)
C13 C1 C12A C59 51.8(6)
C7 C1 C12A C59 -58.7(5)
C59 C12A C52 C60 0.0
C1 C12A C52 C60 167.8(12)
C12A C52 C60 C48 0.0
C52 C60 C48 N2B 175.5(9)
C52 C60 C48 C58 0.0
N2B C48 C58 C59 -176.1(7)
C60 C48 C58 C59 0.0
C48 C58 C59 C12A 0.0
C48 C58 C59 C39 -174.7(16)
C52 C12A C59 C58 0.0
C1 C12A C59 C58 -170.1(10)
C52 C12A C59 C39 175.1(15)
C1 C12A C59 C39 5.0(13)
C6 C39 C59 C58 -128.7(13)
C17 C39 C59 C58 113.2(13)
C6 C39 C59 C12A 56(2)
C17 C39 C59 C12A -61.7(13)
C11 C16B C20A C57B 125(2)
C24 C16B C20A C57B -120(2)
C11 C16B C20A C4A -62(3)
C24 C16B C20A C4A 53(3)
C4A C20A C57B C56A 0.0
C16B C20A C57B C56A 173(3)
C20A C57B C56A C42A 0.0
C20A C57B C56A N3A 176.2(10)
C57B C56A C42A C10A 0.0
N3A C56A C42A C10A -176.1(10)
C56A C42A C10A C4A 0.0
C42A C10A C4A C20A 0.0
C42A C10A C4A C14 -177.5(16)
C57B C20A C4A C10A 0.0
C16B C20A C4A C10A -174(2)
C57B C20A C4A C14 177.8(14)
C16B C20A C4A C14 4(2)
C9 C14 C4A C10A -127.0(8)
C8 C14 C4A C10A 119.5(9)
C9 C14 C4A C20A 55.4(9)
C8 C14 C4A C20A -58.1(9)
C8 C24 C16A C11 49.3(10)
C31 C24 C16A C11 -127.5(7)
C8 C24 C16A C20B -58.3(15)
C31 C24 C16A C20B 124.9(8)
C25 C11 C16A C24 126.5(7)
C9 C11 C16A C24 -49.5(10)
C25 C11 C16A C20B -127.2(8)
C9 C11 C16A C20B 56.8(16)
C57A C20B C16A C24 -126.5(10)
C4B C20B C16A C24 54.8(15)
C57A C20B C16A C11 122.4(11)
C4B C20B C16A C11 -56.4(16)
C60 C48 N2B N3A -3.5(10)
C58 C48 N2B N3A 172.3(6)
C38 C50 N3B N2A 168.6(3)
C34 C50 N3B N2A -9.8(5)
C38 C50 N3B O1B -17.3(8)
C34 C50 N3B O1B 164.3(7)
O1B N3B N2A C56B 3.7(9)
C50 N3B N2A C56B 177.4(4)
C42B C56B N2A N3B 7.1(8)
C57A C56B N2A N3B -171.0(4)
C48 N2B N3A O1A 6.7(13)
C48 N2B N3A C56A 178.8(7)
C42A C56A N3A O1A -9.1(14)
C57B C56A N3A O1A 174.7(11)
C42A C56A N3A N2B 179.3(7)
C57B C56A N3A N2B 3.2(9)
